data_7020857
loop_
_publ_author_name
'Sugimoto, Hideki'
'Hatakeda, Kohei'
'Toyota, Kazuo'
'Tatemoto, Susumu'
'Kubo, Minoru'
'Ogura, Takashi'
'Itoh, Shinobu'

_publ_section_title
;
 A new series of bis(ene-1,2-dithiolato)tungsten(iv), -(v), -(vi)
 complexes as reaction centre models of tungsten enzymes: Preparation,
 crystal structures and spectroscopic properties.
;
_journal_issue 9
_journal_name_full 'Dalton transactions (Cambridge, England : 2003)'
_journal_page_first 3059
_journal_page_last 3070
_journal_paper_doi 10.1039/c2dt32179c
_journal_volume 42
_journal_year 2013
_chemical_formula_moiety 'C36 H51 N O9 S4 Si W '
_chemical_formula_sum 'C36 H51 N O9 S4 Si W'
_chemical_formula_weight 981.98
_space_group_IT_number 19
_symmetry_cell_setting orthorhombic
_symmetry_Int_Tables_number 19
_symmetry_space_group_name_Hall 'P 2ac 2ab'
_symmetry_space_group_name_H-M 'P 21 21 21'
_cell_angle_alpha 90.0000
_cell_angle_beta 90.0000
_cell_angle_gamma 90.0000
_cell_formula_units_Z 4
_cell_length_a 10.45548(19)
_cell_length_b 18.3525(3)
_cell_length_c 22.3689(4)
_cell_measurement_reflns_used 58205
_cell_measurement_temperature 108.1
_cell_measurement_theta_max 27.5
_cell_measurement_theta_min 3.1
_cell_volume 4292.24(13)
_computing_cell_refinement PROCESS-AUTO
_computing_data_collection PROCESS-AUTO
_computing_data_reduction CrystalStructure
_computing_publication_material 'CrystalStructure 3.8'
_computing_structure_refinement SHELXL
_computing_structure_solution SIR2002
_diffrn_ambient_temperature 108.1
_diffrn_detector_area_resol_mean 10.00
_diffrn_measured_fraction_theta_full 0.994
_diffrn_measured_fraction_theta_max 0.994
_diffrn_measurement_device_type 'Rigaku RAXIS-RAPID'
_diffrn_measurement_method \w
_diffrn_radiation_type 'Mo K\a'
_diffrn_radiation_wavelength 0.71075
_diffrn_reflns_av_R_equivalents 0.084
_diffrn_reflns_limit_h_max 13
_diffrn_reflns_limit_h_min -13
_diffrn_reflns_limit_k_max 23
_diffrn_reflns_limit_k_min -23
_diffrn_reflns_limit_l_max 29
_diffrn_reflns_limit_l_min -29
_diffrn_reflns_number 66123
_diffrn_reflns_theta_full 27.46
_diffrn_reflns_theta_max 27.46
_exptl_absorpt_coefficient_mu 2.966
_exptl_absorpt_correction_T_max 0.569
_exptl_absorpt_correction_T_min 0.350
_exptl_absorpt_correction_type multi-scan
_exptl_absorpt_process_details
;
Higashi, T. (1995). Program for Absorption Correction.
Rigaku Corporation, Tokyo, Japan.
;
_exptl_crystal_colour brown
_exptl_crystal_density_diffrn 1.519
_exptl_crystal_density_method 'not measured'
_exptl_crystal_description block
_exptl_crystal_F_000 1992.00
_exptl_crystal_size_max 0.52
_exptl_crystal_size_mid 0.23
_exptl_crystal_size_min 0.19
_refine_diff_density_max 1.27
_refine_diff_density_min -0.68
_refine_ls_extinction_method none
_refine_ls_goodness_of_fit_ref 0.981
_refine_ls_hydrogen_treatment refall
_refine_ls_number_parameters 479
_refine_ls_number_reflns 9762
_refine_ls_R_factor_gt 0.0280
_refine_ls_shift/su_max 0.0030
_refine_ls_structure_factor_coef Fsqd
_refine_ls_weighting_details 'w = 1/[\s^2^(Fo^2^)+(0.0316P)^2^+0.0000P] where P=(Fo^2^+2Fc^2^)/3'
_refine_ls_weighting_scheme calc
_refine_ls_wR_factor_ref 0.0671
_reflns_number_gt 9271
_reflns_number_total 9762
_reflns_threshold_expression F^2^>2.0\s(F^2^)
_cod_data_source_file c2dt32179c.txt
_cod_data_source_block '_WOSiR3L'
_cod_original_cell_volume 4292.23(14)
_cod_original_formula_sum 'C36 H51 N O9 S4 Si W '
_cod_database_code 7020857

loop_
_symmetry_equiv_pos_site_id
_symmetry_equiv_pos_as_xyz
1 +X,+Y,+Z
2 1/2+X,1/2-Y,-Z
3 -X,1/2+Y,1/2-Z
4 1/2-X,-Y,1/2+Z

loop_
_atom_site_label
_atom_site_type_symbol
_atom_site_fract_x
_atom_site_fract_y
_atom_site_fract_z
_atom_site_U_iso_or_equiv
_atom_site_adp_type
_atom_site_occupancy
_atom_site_symmetry_multiplicity
_atom_site_calc_flag
_atom_site_refinement_flags
W(1) W 0.216891(12) 0.025667(7) 0.821982(6) 0.01718(4) Uani 1.00 1 d .
S(1) S 0.26505(8) -0.08117(5) 0.87303(4) 0.02010(17) Uani 1.00 1 d .
S(2) S 0.04484(9) 0.02993(6) 0.88899(4) 0.0268(2) Uani 1.00 1 d .
S(3) S 0.06532(9) 0.07025(5) 0.75471(4) 0.02342(18) Uani 1.00 1 d .
S(4) S 0.28818(9) -0.03943(4) 0.73901(4) 0.01944(16) Uani 1.00 1 d .
Si(1) Si 0.45602(9) 0.15529(5) 0.83877(4) 0.0190(2) Uani 1.00 1 d .
O(1) O 0.3349(2) 0.09617(13) 0.84039(11) 0.0247(5) Uani 1.00 1 d .
O(2) O 0.0951(2) -0.17159(15) 1.01124(13) 0.0310(6) Uani 1.00 1 d .
O(3) O 0.2881(3) -0.18425(17) 0.96959(15) 0.0461(8) Uani 1.00 1 d .
O(4) O -0.1416(3) -0.0624(2) 0.98228(16) 0.0723(12) Uani 1.00 1 d .
O(5) O 0.0170(3) -0.02002(17) 1.04216(14) 0.0524(9) Uani 1.00 1 d .
O(6) O -0.0640(5) 0.0225(2) 0.6157(2) 0.0952(17) Uani 1.00 1 d .
O(7) O 0.0360(4) 0.12929(19) 0.61416(16) 0.0609(11) Uani 1.00 1 d .
O(8) O 0.2686(3) -0.10906(15) 0.61679(13) 0.0378(7) Uani 1.00 1 d .
O(9) O 0.1905(3) -0.01082(15) 0.57087(12) 0.0441(8) Uani 1.00 1 d .
N(1) N 0.0648(3) 0.31393(17) 0.76247(17) 0.0331(8) Uani 1.00 1 d .
C(1) C 0.1615(3) -0.08798(19) 0.93516(16) 0.0203(7) Uani 1.00 1 d .
C(2) C 0.0661(3) -0.0408(2) 0.94196(18) 0.0262(8) Uani 1.00 1 d .
C(3) C 0.1761(3) -0.15122(19) 0.97578(17) 0.0216(7) Uani 1.00 1 d .
C(4) C 0.3077(5) -0.2473(2) 1.0079(2) 0.0616(16) Uani 1.00 1 d .
C(5) C -0.0321(4) -0.0434(2) 0.9906(2) 0.0401(11) Uani 1.00 1 d .
C(6) C -0.0674(6) -0.0202(3) 1.0938(2) 0.074(2) Uani 1.00 1 d .
C(7) C 0.1077(3) 0.04049(19) 0.68271(17) 0.0248(7) Uani 1.00 1 d .
C(8) C 0.2019(3) -0.00859(18) 0.67563(16) 0.0237(7) Uani 1.00 1 d .
C(9) C 0.0193(6) 0.0652(3) 0.6346(2) 0.0592(16) Uani 1.00 1 d .
C(10) C -0.0656(12) 0.1416(6) 0.5625(5) 0.061(3) Uani 0.50 1 d P
C(11) C 0.2273(3) -0.04847(19) 0.61897(17) 0.0243(7) Uani 1.00 1 d .
C(12) C 0.1875(5) -0.0517(2) 0.51522(18) 0.0451(12) Uani 1.00 1 d .
C(13) C -0.1046(12) 0.0590(10) 0.5546(5) 0.099(6) Uani 0.50 1 d P
C(14) C 0.6081(3) 0.1019(2) 0.85068(18) 0.0284(8) Uani 1.00 1 d .
C(15) C 0.7223(4) 0.1548(2) 0.85201(19) 0.0327(8) Uani 1.00 1 d .
C(16) C 0.6010(4) 0.0601(2) 0.9095(2) 0.0394(10) Uani 1.00 1 d .
C(17) C 0.6283(4) 0.0486(2) 0.7984(2) 0.0465(12) Uani 1.00 1 d .
C(18) C 0.4192(3) 0.22235(19) 0.89938(17) 0.0204(7) Uani 1.00 1 d .
C(19) C 0.4997(3) 0.2822(2) 0.91219(18) 0.0251(8) Uani 1.00 1 d .
C(20) C 0.4704(4) 0.3322(2) 0.95574(19) 0.0303(9) Uani 1.00 1 d .
C(21) C 0.3571(4) 0.3246(2) 0.9891(2) 0.0351(9) Uani 1.00 1 d .
C(22) C 0.2776(4) 0.2658(2) 0.97743(18) 0.0341(9) Uani 1.00 1 d .
C(23) C 0.3083(3) 0.21584(19) 0.93387(17) 0.0252(8) Uani 1.00 1 d .
C(24) C 0.4554(3) 0.1995(2) 0.76366(17) 0.0227(7) Uani 1.00 1 d .
C(25) C 0.5012(4) 0.2708(2) 0.7543(2) 0.0303(8) Uani 1.00 1 d .
C(26) C 0.5060(4) 0.2998(2) 0.6969(2) 0.0389(11) Uani 1.00 1 d .
C(27) C 0.4657(4) 0.2609(2) 0.6481(2) 0.0447(12) Uani 1.00 1 d .
C(28) C 0.4184(4) 0.1907(2) 0.65640(19) 0.0389(10) Uani 1.00 1 d .
C(29) C 0.4138(4) 0.1608(2) 0.71319(18) 0.0296(8) Uani 1.00 1 d .
C(30) C 0.0981(5) 0.3894(2) 0.7852(2) 0.0472(12) Uani 1.00 1 d .
C(31) C 0.2333(5) 0.3976(2) 0.8070(2) 0.0563(14) Uani 1.00 1 d .
C(32) C 0.0806(4) 0.2574(2) 0.8113(2) 0.0428(11) Uani 1.00 1 d .
C(33) C 0.0101(5) 0.2730(3) 0.8695(2) 0.0503(12) Uani 1.00 1 d .
C(34) C -0.0741(4) 0.3170(2) 0.7418(2) 0.0470(12) Uani 1.00 1 d .
C(35) C -0.1231(4) 0.2495(2) 0.7104(2) 0.0455(11) Uani 1.00 1 d .
C(36) C 0.1516(4) 0.2922(2) 0.7106(2) 0.0403(10) Uani 1.00 1 d .
C(37) C 0.1452(5) 0.3428(3) 0.6562(2) 0.0564(14) Uani 1.00 1 d .
H(1) H 0.3470 -0.2316 1.0455 0.074 Uiso 1.00 1 c R
H(2) H 0.3642 -0.2821 0.9877 0.074 Uiso 1.00 1 c R
H(3) H 0.2252 -0.2705 1.0162 0.074 Uiso 1.00 1 c R
H(4) H -0.1110 0.0270 1.0967 0.089 Uiso 1.00 1 c R
H(5) H -0.0171 -0.0285 1.1302 0.089 Uiso 1.00 1 c R
H(6) H -0.1310 -0.0590 1.0894 0.089 Uiso 1.00 1 c R
H(7) H 0.2711 -0.0484 0.4955 0.054 Uiso 1.00 1 c R
H(8) H 0.1216 -0.0314 0.4889 0.054 Uiso 1.00 1 c R
H(9) H 0.1679 -0.1029 0.5237 0.054 Uiso 1.00 1 c R
H(10) H 0.7566 0.1605 0.8115 0.039 Uiso 1.00 1 c R
H(11) H 0.7891 0.1353 0.8783 0.039 Uiso 1.00 1 c R
H(12) H 0.6940 0.2023 0.8671 0.039 Uiso 1.00 1 c R
H(13) H 0.6347 0.0906 0.9418 0.047 Uiso 1.00 1 c R
H(14) H 0.6521 0.0155 0.9064 0.047 Uiso 1.00 1 c R
H(15) H 0.5119 0.0474 0.9180 0.047 Uiso 1.00 1 c R
H(16) H 0.5870 0.0020 0.8076 0.056 Uiso 1.00 1 c R
H(17) H 0.7200 0.0409 0.7922 0.056 Uiso 1.00 1 c R
H(18) H 0.5905 0.0691 0.7620 0.056 Uiso 1.00 1 c R
H(19) H 0.5764 0.2880 0.8900 0.030 Uiso 1.00 1 c R
H(20) H 0.5266 0.3718 0.9633 0.036 Uiso 1.00 1 c R
H(21) H 0.3355 0.3591 1.0191 0.042 Uiso 1.00 1 c R
H(22) H 0.2010 0.2599 0.9998 0.041 Uiso 1.00 1 c R
H(23) H 0.2526 0.1758 0.9270 0.030 Uiso 1.00 1 c R
H(24) H 0.5290 0.2992 0.7873 0.036 Uiso 1.00 1 c R
H(25) H 0.5379 0.3478 0.6913 0.047 Uiso 1.00 1 c R
H(26) H 0.4700 0.2816 0.6092 0.054 Uiso 1.00 1 c R
H(27) H 0.3893 0.1633 0.6230 0.047 Uiso 1.00 1 c R
H(28) H 0.3817 0.1127 0.7181 0.036 Uiso 1.00 1 c R
H(29) H 0.0833 0.4249 0.7527 0.057 Uiso 1.00 1 c R
H(30) H 0.0392 0.4018 0.8184 0.057 Uiso 1.00 1 c R
H(31) H 0.2374 0.3853 0.8496 0.068 Uiso 1.00 1 c R
H(32) H 0.2613 0.4481 0.8012 0.068 Uiso 1.00 1 c R
H(33) H 0.2893 0.3648 0.7844 0.068 Uiso 1.00 1 c R
H(34) H 0.1730 0.2525 0.8203 0.051 Uiso 1.00 1 c R
H(35) H 0.0508 0.2099 0.7957 0.051 Uiso 1.00 1 c R
H(36) H 0.0659 0.3009 0.8963 0.060 Uiso 1.00 1 c R
H(37) H -0.0135 0.2269 0.8887 0.060 Uiso 1.00 1 c R
H(38) H -0.0673 0.3013 0.8611 0.060 Uiso 1.00 1 c R
H(39) H -0.1288 0.3262 0.7771 0.056 Uiso 1.00 1 c R
H(40) H -0.0839 0.3589 0.7144 0.056 Uiso 1.00 1 c R
H(41) H -0.1075 0.2538 0.6674 0.055 Uiso 1.00 1 c R
H(42) H -0.2151 0.2444 0.7177 0.055 Uiso 1.00 1 c R
H(43) H -0.0783 0.2065 0.7259 0.055 Uiso 1.00 1 c R
H(44) H 0.1284 0.2423 0.6977 0.048 Uiso 1.00 1 c R
H(45) H 0.2410 0.2907 0.7251 0.048 Uiso 1.00 1 c R
H(46) H 0.0782 0.3259 0.6289 0.068 Uiso 1.00 1 c R
H(47) H 0.2278 0.3425 0.6355 0.068 Uiso 1.00 1 c R
H(48) H 0.1257 0.3925 0.6694 0.068 Uiso 1.00 1 c R

loop_
_atom_site_aniso_label
_atom_site_aniso_U_11
_atom_site_aniso_U_22
_atom_site_aniso_U_33
_atom_site_aniso_U_12
_atom_site_aniso_U_13
_atom_site_aniso_U_23
W(1) 0.01927(7) 0.01595(7) 0.01633(7) -0.00142(6) 0.00119(6) -0.00125(6)
S(1) 0.0197(4) 0.0218(3) 0.0188(4) 0.0043(3) 0.0030(3) 0.0003(3)
S(2) 0.0277(4) 0.0269(4) 0.0258(4) 0.0102(4) 0.0079(3) 0.0058(4)
S(3) 0.0282(4) 0.0203(4) 0.0217(4) 0.0056(3) -0.0014(3) -0.0001(3)
S(4) 0.0206(3) 0.0192(3) 0.0185(4) -0.0001(3) 0.0008(3) -0.0014(3)
Si(1) 0.0203(4) 0.0192(4) 0.0175(5) -0.0019(3) -0.0017(3) -0.0005(3)
O(1) 0.0279(12) 0.0237(12) 0.0225(13) -0.0048(11) -0.0014(11) -0.0019(10)
O(2) 0.0314(14) 0.0340(14) 0.0276(15) -0.0015(12) 0.0045(12) 0.0089(12)
O(3) 0.0373(15) 0.0513(17) 0.0498(19) 0.0194(16) 0.0135(17) 0.0283(15)
O(4) 0.0295(17) 0.137(3) 0.051(2) 0.020(2) 0.0173(16) 0.037(2)
O(5) 0.085(2) 0.0366(16) 0.0361(18) -0.0023(18) 0.0386(17) -0.0070(15)
O(6) 0.134(4) 0.071(2) 0.080(3) 0.014(3) -0.082(3) -0.004(2)
O(7) 0.083(2) 0.055(2) 0.045(2) 0.040(2) 0.0137(19) 0.0269(18)
O(8) 0.0499(18) 0.0359(14) 0.0277(15) 0.0129(14) 0.0003(14) -0.0057(12)
O(9) 0.084(2) 0.0322(14) 0.0156(14) 0.0092(16) -0.0001(15) 0.0004(11)
N(1) 0.0387(19) 0.0247(15) 0.036(2) 0.0104(15) -0.0121(16) -0.0055(15)
C(1) 0.0193(16) 0.0259(17) 0.0158(17) 0.0027(15) 0.0008(14) 0.0032(14)
C(2) 0.0249(18) 0.0283(19) 0.0253(19) 0.0044(16) 0.0063(15) 0.0080(15)
C(3) 0.0250(17) 0.0212(16) 0.0187(18) 0.0011(14) -0.0016(14) -0.0013(14)
C(4) 0.062(3) 0.062(3) 0.061(3) 0.034(2) 0.014(2) 0.039(2)
C(5) 0.039(2) 0.048(2) 0.034(2) 0.022(2) 0.022(2) 0.018(2)
C(6) 0.113(5) 0.056(3) 0.053(3) 0.023(3) 0.055(3) 0.015(3)
C(7) 0.0320(19) 0.0219(17) 0.0204(18) -0.0010(14) -0.0015(16) 0.0001(15)
C(8) 0.0282(17) 0.0228(16) 0.0200(17) -0.0058(14) 0.0003(16) 0.0011(14)
C(9) 0.093(4) 0.056(3) 0.028(2) 0.047(3) -0.009(2) -0.007(2)
C(10) 0.076(7) 0.059(6) 0.047(6) 0.006(6) -0.028(5) 0.027(5)
C(11) 0.0241(17) 0.0265(17) 0.0222(18) -0.0036(16) 0.0009(16) -0.0040(14)
C(12) 0.075(3) 0.045(2) 0.016(2) 0.005(2) 0.002(2) -0.0015(17)
C(13) 0.058(7) 0.195(18) 0.043(7) 0.029(9) -0.040(6) -0.004(8)
C(14) 0.031(2) 0.0289(19) 0.026(2) 0.0042(16) -0.0046(16) -0.0003(16)
C(15) 0.0216(17) 0.039(2) 0.038(2) 0.0005(19) -0.0024(19) 0.0023(18)
C(16) 0.036(2) 0.037(2) 0.045(2) 0.0038(19) -0.007(2) 0.013(2)
C(17) 0.042(2) 0.044(2) 0.053(3) 0.017(2) -0.008(2) -0.017(2)
C(18) 0.0225(17) 0.0205(16) 0.0182(17) -0.0012(14) -0.0031(14) 0.0008(14)
C(19) 0.0263(18) 0.0230(18) 0.026(2) -0.0031(16) -0.0014(16) -0.0022(15)
C(20) 0.037(2) 0.0230(18) 0.031(2) -0.0030(17) -0.0011(18) -0.0050(16)
C(21) 0.039(2) 0.034(2) 0.033(2) -0.002(2) 0.0061(19) -0.0118(18)
C(22) 0.035(2) 0.039(2) 0.028(2) -0.006(2) 0.013(2) -0.0035(17)
C(23) 0.031(2) 0.0225(17) 0.0218(19) -0.0045(16) 0.0007(15) 0.0036(14)
C(24) 0.0195(17) 0.0279(18) 0.0206(19) 0.0019(15) 0.0011(14) 0.0033(15)
C(25) 0.0242(17) 0.033(2) 0.033(2) -0.0093(16) 0.0030(16) -0.0010(17)
C(26) 0.035(2) 0.046(2) 0.035(2) -0.016(2) -0.0024(19) 0.016(2)
C(27) 0.039(2) 0.063(3) 0.032(2) 0.001(2) 0.008(2) 0.017(2)
C(28) 0.045(2) 0.049(2) 0.023(2) 0.007(2) 0.0038(19) -0.0006(19)
C(29) 0.036(2) 0.032(2) 0.021(2) 0.0018(18) -0.0025(17) -0.0016(16)
C(30) 0.071(3) 0.025(2) 0.046(3) 0.016(2) -0.013(2) -0.0073(19)
C(31) 0.077(3) 0.037(2) 0.055(3) -0.013(2) -0.015(2) -0.006(2)
C(32) 0.048(2) 0.032(2) 0.049(3) 0.009(2) -0.017(2) 0.005(2)
C(33) 0.041(2) 0.062(3) 0.047(3) -0.004(2) -0.003(2) 0.002(2)
C(34) 0.042(2) 0.048(2) 0.051(3) 0.018(2) -0.011(2) -0.009(2)
C(35) 0.034(2) 0.051(2) 0.052(3) 0.011(2) -0.010(2) -0.005(2)
C(36) 0.039(2) 0.042(2) 0.040(2) 0.014(2) -0.009(2) -0.006(2)
C(37) 0.061(3) 0.069(3) 0.040(2) 0.009(3) -0.011(2) -0.006(2)

loop_
_atom_type_symbol
_atom_type_description
_atom_type_scat_dispersion_real
_atom_type_scat_dispersion_imag
_atom_type_scat_source
C C 0.003 0.002
;
International Tables for Crystallography
(1992, Vol. C, Tables 4.2.6.8 and 6.1.1.4)
;
H H 0.000 0.000
;
International Tables for Crystallography
(1992, Vol. C, Table 6.1.1.4)
;
N N 0.006 0.003
;
International Tables for Crystallography
(1992, Vol. C, Tables 4.2.6.8 and 6.1.1.4)
;
O O 0.011 0.006
;
International Tables for Crystallography
(1992, Vol. C, Tables 4.2.6.8 and 6.1.1.4)
;
S S 0.125 0.123
;
International Tables for Crystallography
(1992, Vol. C, Tables 4.2.6.8 and 6.1.1.4)
;
Si Si 0.082 0.070
;
International Tables for Crystallography
(1992, Vol. C, Tables 4.2.6.8 and 6.1.1.4)
;
W W -0.849 6.872
;
International Tables for Crystallography
(1992, Vol. C, Tables 4.2.6.8 and 6.1.1.4)
;

loop_
_geom_angle_atom_site_label_1
_geom_angle_atom_site_label_2
_geom_angle_atom_site_label_3
_geom_angle
_geom_angle_publ_flag
S(1) W(1) S(2) 83.12(3) yes
S(1) W(1) S(3) 139.44(3) yes
S(1) W(1) S(4) 83.65(2) yes
S(1) W(1) O(1) 109.81(8) yes
S(2) W(1) S(3) 83.07(3) yes
S(2) W(1) S(4) 140.58(3) yes
S(2) W(1) O(1) 110.44(8) yes
S(3) W(1) S(4) 83.30(3) yes
S(3) W(1) O(1) 110.75(8) yes
S(4) W(1) O(1) 108.98(8) yes
W(1) S(1) C(1) 108.27(12) yes
W(1) S(2) C(2) 107.87(13) yes
W(1) S(3) C(7) 108.12(12) yes
W(1) S(4) C(8) 108.08(11) yes
O(1) Si(1) C(14) 107.40(15) yes
O(1) Si(1) C(18) 104.82(14) yes
O(1) Si(1) C(24) 107.45(14) yes
C(14) Si(1) C(18) 114.38(17) yes
C(14) Si(1) C(24) 110.86(17) yes
C(18) Si(1) C(24) 111.43(16) yes
W(1) O(1) Si(1) 164.68(16) yes
C(3) O(3) C(4) 115.3(3) yes
C(5) O(5) C(6) 117.0(4) yes
C(9) O(6) C(13) 102.3(7) yes
C(9) O(7) C(10) 107.5(5) yes
C(11) O(9) C(12) 115.4(3) yes
C(30) N(1) C(32) 111.0(3) yes
C(30) N(1) C(34) 106.7(3) yes
C(30) N(1) C(36) 111.0(3) yes
C(32) N(1) C(34) 110.3(3) yes
C(32) N(1) C(36) 107.7(3) yes
C(34) N(1) C(36) 110.2(3) yes
S(1) C(1) C(2) 120.3(2) yes
S(1) C(1) C(3) 118.4(2) yes
C(2) C(1) C(3) 121.1(3) yes
S(2) C(2) C(1) 119.7(3) yes
S(2) C(2) C(5) 115.0(2) yes
C(1) C(2) C(5) 125.3(3) yes
O(2) C(3) O(3) 122.8(3) yes
O(2) C(3) C(1) 124.6(3) yes
O(3) C(3) C(1) 112.6(3) yes
O(4) C(5) O(5) 126.0(4) yes
O(4) C(5) C(2) 123.1(4) yes
O(5) C(5) C(2) 110.8(3) yes
S(3) C(7) C(8) 120.1(2) yes
S(3) C(7) C(9) 114.3(3) yes
C(8) C(7) C(9) 125.0(3) yes
S(4) C(8) C(7) 119.5(2) yes
S(4) C(8) C(11) 115.7(2) yes
C(7) C(8) C(11) 124.1(3) yes
O(6) C(9) O(7) 123.8(5) yes
O(6) C(9) C(7) 119.1(4) yes
O(7) C(9) C(7) 117.1(4) yes
O(7) C(10) C(13) 96.7(8) yes
O(8) C(11) O(9) 123.6(3) yes
O(8) C(11) C(8) 123.9(3) yes
O(9) C(11) C(8) 112.4(3) yes
O(6) C(13) C(10) 104.0(9) yes
Si(1) C(14) C(15) 109.2(2) yes
Si(1) C(14) C(16) 110.0(2) yes
Si(1) C(14) C(17) 109.7(2) yes
C(15) C(14) C(16) 109.8(3) yes
C(15) C(14) C(17) 108.0(3) yes
C(16) C(14) C(17) 110.1(3) yes
Si(1) C(18) C(19) 122.4(2) yes
Si(1) C(18) C(23) 121.0(2) yes
C(19) C(18) C(23) 116.7(3) yes
C(18) C(19) C(20) 122.0(3) yes
C(19) C(20) C(21) 119.9(3) yes
C(20) C(21) C(22) 118.8(3) yes
C(21) C(22) C(23) 120.8(4) yes
C(18) C(23) C(22) 121.8(3) yes
Si(1) C(24) C(25) 122.5(3) yes
Si(1) C(24) C(29) 120.3(2) yes
C(25) C(24) C(29) 117.2(3) yes
C(24) C(25) C(26) 120.3(4) yes
C(25) C(26) C(27) 121.7(4) yes
C(26) C(27) C(28) 119.0(4) yes
C(27) C(28) C(29) 120.1(4) yes
C(24) C(29) C(28) 121.7(3) yes
N(1) C(30) C(31) 114.6(3) yes
N(1) C(32) C(33) 115.8(3) yes
N(1) C(34) C(35) 115.7(3) yes
N(1) C(36) C(37) 114.8(3) yes
O(3) C(4) H(1) 109.5 no
O(3) C(4) H(2) 109.5 no
O(3) C(4) H(3) 109.5 no
H(1) C(4) H(2) 109.5 no
H(1) C(4) H(3) 109.5 no
H(2) C(4) H(3) 109.5 no
O(5) C(6) H(4) 109.5 no
O(5) C(6) H(5) 109.5 no
O(5) C(6) H(6) 109.5 no
H(4) C(6) H(5) 109.5 no
H(4) C(6) H(6) 109.5 no
H(5) C(6) H(6) 109.5 no
O(9) C(12) H(7) 109.5 no
O(9) C(12) H(8) 109.5 no
O(9) C(12) H(9) 109.5 no
H(7) C(12) H(8) 109.5 no
H(7) C(12) H(9) 109.5 no
H(8) C(12) H(9) 109.5 no
C(14) C(15) H(10) 109.5 no
C(14) C(15) H(11) 109.5 no
C(14) C(15) H(12) 109.5 no
H(10) C(15) H(11) 109.5 no
H(10) C(15) H(12) 109.5 no
H(11) C(15) H(12) 109.5 no
C(14) C(16) H(13) 109.5 no
C(14) C(16) H(14) 109.5 no
C(14) C(16) H(15) 109.5 no
H(13) C(16) H(14) 109.5 no
H(13) C(16) H(15) 109.5 no
H(14) C(16) H(15) 109.5 no
C(14) C(17) H(16) 109.5 no
C(14) C(17) H(17) 109.5 no
C(14) C(17) H(18) 109.5 no
H(16) C(17) H(17) 109.5 no
H(16) C(17) H(18) 109.5 no
H(17) C(17) H(18) 109.5 no
C(18) C(19) H(19) 119.0 no
C(20) C(19) H(19) 119.0 no
C(19) C(20) H(20) 120.1 no
C(21) C(20) H(20) 120.1 no
C(20) C(21) H(21) 120.6 no
C(22) C(21) H(21) 120.6 no
C(21) C(22) H(22) 119.6 no
C(23) C(22) H(22) 119.6 no
C(18) C(23) H(23) 119.1 no
C(22) C(23) H(23) 119.1 no
C(24) C(25) H(24) 119.9 no
C(26) C(25) H(24) 119.9 no
C(25) C(26) H(25) 119.2 no
C(27) C(26) H(25) 119.1 no
C(26) C(27) H(26) 120.5 no
C(28) C(27) H(26) 120.5 no
C(27) C(28) H(27) 119.9 no
C(29) C(28) H(27) 119.9 no
C(24) C(29) H(28) 119.1 no
C(28) C(29) H(28) 119.1 no
N(1) C(30) H(29) 108.6 no
N(1) C(30) H(30) 108.6 no
C(31) C(30) H(29) 108.6 no
C(31) C(30) H(30) 108.6 no
H(29) C(30) H(30) 107.6 no
C(30) C(31) H(31) 109.5 no
C(30) C(31) H(32) 109.5 no
C(30) C(31) H(33) 109.5 no
H(31) C(31) H(32) 109.5 no
H(31) C(31) H(33) 109.5 no
H(32) C(31) H(33) 109.5 no
N(1) C(32) H(34) 108.3 no
N(1) C(32) H(35) 108.3 no
C(33) C(32) H(34) 108.3 no
C(33) C(32) H(35) 108.3 no
H(34) C(32) H(35) 107.4 no
C(32) C(33) H(36) 109.5 no
C(32) C(33) H(37) 109.5 no
C(32) C(33) H(38) 109.5 no
H(36) C(33) H(37) 109.5 no
H(36) C(33) H(38) 109.5 no
H(37) C(33) H(38) 109.5 no
N(1) C(34) H(39) 108.4 no
N(1) C(34) H(40) 108.4 no
C(35) C(34) H(39) 108.4 no
C(35) C(34) H(40) 108.4 no
H(39) C(34) H(40) 107.4 no
C(34) C(35) H(41) 109.5 no
C(34) C(35) H(42) 109.5 no
C(34) C(35) H(43) 109.5 no
H(41) C(35) H(42) 109.5 no
H(41) C(35) H(43) 109.5 no
H(42) C(35) H(43) 109.5 no
N(1) C(36) H(44) 108.6 no
N(1) C(36) H(45) 108.6 no
C(37) C(36) H(44) 108.6 no
C(37) C(36) H(45) 108.6 no
H(44) C(36) H(45) 107.5 no
C(36) C(37) H(46) 109.5 no
C(36) C(37) H(47) 109.5 no
C(36) C(37) H(48) 109.5 no
H(46) C(37) H(47) 109.5 no
H(46) C(37) H(48) 109.5 no
H(47) C(37) H(48) 109.5 no

loop_
_geom_bond_atom_site_label_1
_geom_bond_atom_site_label_2
_geom_bond_distance
_geom_bond_publ_flag
W(1) S(1) 2.3242(9) yes
W(1) S(2) 2.3428(9) yes
W(1) S(3) 2.3335(9) yes
W(1) S(4) 2.3297(8) yes
W(1) O(1) 1.835(2) yes
S(1) C(1) 1.766(3) yes
S(2) C(2) 1.772(3) yes
S(3) C(7) 1.757(3) yes
S(4) C(8) 1.773(3) yes
Si(1) O(1) 1.668(2) yes
Si(1) C(14) 1.887(4) yes
Si(1) C(18) 1.871(3) yes
Si(1) C(24) 1.866(3) yes
O(2) C(3) 1.219(4) yes
O(3) C(3) 1.326(4) yes
O(3) C(4) 1.454(6) yes
O(4) C(5) 1.212(5) yes
O(5) C(5) 1.334(5) yes
O(5) C(6) 1.454(7) yes
O(6) C(9) 1.246(8) yes
O(6) C(13) 1.581(15) yes
O(7) C(9) 1.273(6) yes
O(7) C(10) 1.586(12) yes
O(8) C(11) 1.194(4) yes
O(9) C(11) 1.335(4) yes
O(9) C(12) 1.454(4) yes
N(1) C(30) 1.516(5) yes
N(1) C(32) 1.515(5) yes
N(1) C(34) 1.525(6) yes
N(1) C(36) 1.526(5) yes
C(1) C(2) 1.329(5) yes
C(1) C(3) 1.482(5) yes
C(2) C(5) 1.496(6) yes
C(7) C(8) 1.344(5) yes
C(7) C(9) 1.490(7) yes
C(8) C(11) 1.488(5) yes
C(10) C(13) 1.58(2) yes
C(14) C(15) 1.539(5) yes
C(14) C(16) 1.524(6) yes
C(14) C(17) 1.539(6) yes
C(18) C(19) 1.413(5) yes
C(18) C(23) 1.398(5) yes
C(19) C(20) 1.372(5) yes
C(20) C(21) 1.407(6) yes
C(21) C(22) 1.387(6) yes
C(22) C(23) 1.376(5) yes
C(24) C(25) 1.409(5) yes
C(24) C(29) 1.403(5) yes
C(25) C(26) 1.391(6) yes
C(26) C(27) 1.369(6) yes
C(27) C(28) 1.392(7) yes
C(28) C(29) 1.385(5) yes
C(30) C(31) 1.503(8) yes
C(32) C(33) 1.525(7) yes
C(34) C(35) 1.512(7) yes
C(36) C(37) 1.532(7) yes
C(4) H(1) 0.980 no
C(4) H(2) 0.980 no
C(4) H(3) 0.980 no
C(6) H(4) 0.980 no
C(6) H(5) 0.980 no
C(6) H(6) 0.980 no
C(12) H(7) 0.980 no
C(12) H(8) 0.980 no
C(12) H(9) 0.980 no
C(15) H(10) 0.980 no
C(15) H(11) 0.980 no
C(15) H(12) 0.980 no
C(16) H(13) 0.980 no
C(16) H(14) 0.980 no
C(16) H(15) 0.980 no
C(17) H(16) 0.980 no
C(17) H(17) 0.980 no
C(17) H(18) 0.980 no
C(19) H(19) 0.950 no
C(20) H(20) 0.950 no
C(21) H(21) 0.950 no
C(22) H(22) 0.950 no
C(23) H(23) 0.950 no
C(25) H(24) 0.950 no
C(26) H(25) 0.950 no
C(27) H(26) 0.950 no
C(28) H(27) 0.950 no
C(29) H(28) 0.950 no
C(30) H(29) 0.990 no
C(30) H(30) 0.990 no
C(31) H(31) 0.980 no
C(31) H(32) 0.980 no
C(31) H(33) 0.980 no
C(32) H(34) 0.990 no
C(32) H(35) 0.990 no
C(33) H(36) 0.980 no
C(33) H(37) 0.980 no
C(33) H(38) 0.980 no
C(34) H(39) 0.990 no
C(34) H(40) 0.990 no
C(35) H(41) 0.980 no
C(35) H(42) 0.980 no
C(35) H(43) 0.980 no
C(36) H(44) 0.990 no
C(36) H(45) 0.990 no
C(37) H(46) 0.980 no
C(37) H(47) 0.980 no
C(37) H(48) 0.980 no

loop_
_geom_contact_atom_site_label_1
_geom_contact_atom_site_label_2
_geom_contact_distance
_geom_contact_site_symmetry_2
S(1) C(26) 3.599(4) 3_646
S(4) C(34) 3.485(5) 3_546
O(2) C(4) 3.380(6) 2_447
O(2) C(27) 3.531(5) 4_555
O(2) C(28) 3.269(5) 4_555
O(4) C(4) 3.539(7) 2_447
O(4) C(13) 3.109(13) 4_455
O(4) C(37) 3.552(6) 3_546
O(5) O(9) 3.176(5) 4_555
O(5) C(11) 3.418(5) 4_555
O(5) C(12) 3.412(6) 4_555
O(5) C(20) 3.482(4) 2_457
O(6) C(30) 3.316(6) 3_546
O(6) C(31) 3.372(7) 3_546
O(7) C(35) 3.502(6) .
O(8) C(19) 3.205(5) 3_646
O(8) C(20) 3.353(5) 3_646
O(9) O(5) 3.176(5) 4_554
C(1) C(12) 3.503(5) 4_555
C(2) C(12) 3.493(6) 4_555
C(4) O(2) 3.380(6) 2_547
C(4) O(4) 3.539(7) 2_547
C(4) C(10) 3.539(13) 4_555
C(7) C(30) 3.582(6) 3_546
C(10) C(4) 3.539(13) 4_554
C(11) O(5) 3.418(5) 4_554
C(12) O(5) 3.412(6) 4_554
C(12) C(1) 3.503(5) 4_554
C(12) C(2) 3.493(6) 4_554
C(12) C(23) 3.520(5) 4_554
C(13) O(4) 3.109(13) 4_454
C(19) O(8) 3.205(5) 3_656
C(20) O(5) 3.482(4) 2_557
C(20) O(8) 3.353(5) 3_656
C(23) C(12) 3.520(5) 4_555
C(23) C(33) 3.590(6) .
C(26) S(1) 3.599(4) 3_656
C(27) O(2) 3.531(5) 4_554
C(28) O(2) 3.269(5) 4_554
C(28) C(36) 3.567(6) .
C(30) O(6) 3.316(6) 3_556
C(30) C(7) 3.582(6) 3_556
C(31) O(6) 3.372(7) 3_556
C(33) C(23) 3.590(6) .
C(34) S(4) 3.485(5) 3_556
C(35) O(7) 3.502(6) .
C(36) C(28) 3.567(6) .
C(37) O(4) 3.552(6) 3_556
W(1) H(40) 3.458 3_546
S(1) H(8) 3.520 4_555
S(1) H(25) 2.831 3_646
S(1) H(40) 2.936 3_546
S(1) H(41) 3.564 3_546
S(2) H(7) 3.082 4_555
S(2) H(11) 3.309 1_455
S(2) H(48) 3.354 3_546
S(3) H(29) 3.091 3_546
S(3) H(35) 2.726 .
S(3) H(43) 2.988 .
S(3) H(44) 3.469 .
S(4) H(24) 3.574 3_646
S(4) H(25) 3.165 3_646
S(4) H(39) 2.997 3_546
S(4) H(40) 3.021 3_546
Si(1) H(34) 3.481 .
O(1) H(8) 3.557 4_555
O(1) H(34) 3.362 .
O(2) H(1) 3.390 2_447
O(2) H(2) 2.559 2_447
O(2) H(26) 3.056 4_555
O(2) H(27) 2.511 4_555
O(3) H(26) 3.146 3_646
O(4) H(2) 2.932 2_447
O(4) H(3) 3.368 2_447
O(4) H(14) 3.095 1_455
O(4) H(46) 3.290 3_546
O(4) H(47) 3.286 3_546
O(4) H(48) 3.497 3_546
O(5) H(7) 2.752 4_555
O(5) H(20) 2.725 2_457
O(5) H(27) 3.339 4_555
O(6) H(4) 3.542 4_454
O(6) H(6) 3.311 4_454
O(6) H(29) 3.451 3_546
O(6) H(30) 2.673 3_546
O(6) H(31) 3.198 3_546
O(6) H(32) 3.094 3_546
O(7) H(1) 2.717 4_554
O(7) H(41) 2.981 .
O(7) H(43) 3.112 .
O(7) H(44) 2.954 .
O(8) H(12) 3.503 3_646
O(8) H(19) 2.493 3_646
O(8) H(20) 2.814 3_646
O(8) H(24) 3.451 3_646
O(8) H(30) 3.536 3_546
O(8) H(38) 2.717 3_546
O(8) H(39) 3.030 3_546
C(1) H(7) 2.930 4_555
C(1) H(8) 3.375 4_555
C(1) H(40) 3.577 3_546
C(1) H(46) 3.291 3_546
C(2) H(7) 2.648 4_555
C(2) H(46) 3.282 3_546
C(2) H(48) 3.425 3_546
C(3) H(2) 3.577 2_447
C(3) H(27) 3.371 4_555
C(3) H(46) 3.567 3_546
C(4) H(26) 3.541 3_646
C(4) H(46) 3.292 4_555
C(4) H(47) 3.367 4_555
C(5) H(2) 3.417 2_447
C(5) H(7) 3.208 4_555
C(5) H(20) 3.370 2_457
C(6) H(20) 3.165 2_457
C(6) H(27) 3.287 4_555
C(6) H(31) 3.448 2_457
C(6) H(32) 3.236 2_457
C(7) H(29) 3.252 3_546
C(7) H(30) 2.972 3_546
C(8) H(5) 3.516 4_554
C(8) H(29) 3.599 3_546
C(8) H(30) 3.012 3_546
C(8) H(39) 3.300 3_546
C(9) H(30) 3.237 3_546
C(9) H(43) 3.455 .
C(10) H(1) 2.846 4_554
C(10) H(3) 2.912 3_556
C(10) H(6) 3.567 4_454
C(10) H(41) 3.151 .
C(11) H(5) 3.352 4_554
C(11) H(20) 3.486 3_646
C(11) H(30) 3.250 3_546
C(11) H(38) 3.256 3_546
C(11) H(39) 3.429 3_546
C(12) H(15) 3.014 4_554
C(12) H(20) 3.337 3_646
C(12) H(23) 3.078 4_554
C(13) H(4) 3.496 4_454
C(13) H(6) 2.873 4_454
C(15) H(21) 3.127 2_557
C(15) H(37) 3.171 1_655
C(15) H(38) 3.479 1_655
C(15) H(42) 3.488 1_655
C(16) H(8) 2.975 4_555
C(16) H(21) 3.280 2_557
C(17) H(32) 3.114 3_646
C(18) H(34) 3.173 .
C(19) H(22) 2.984 2_557
C(20) H(4) 2.964 2_557
C(20) H(22) 3.108 2_557
C(20) H(31) 3.539 .
C(21) H(4) 3.350 2_557
C(21) H(11) 3.138 2_457
C(21) H(13) 3.197 2_457
C(21) H(31) 3.543 .
C(21) H(37) 3.193 2_557
C(22) H(9) 3.215 4_555
C(22) H(13) 3.527 2_457
C(22) H(36) 2.934 .
C(23) H(7) 3.470 4_555
C(23) H(9) 2.898 4_555
C(23) H(34) 2.986 .
C(23) H(36) 3.093 .
C(23) H(37) 3.518 .
C(24) H(33) 3.526 .
C(24) H(34) 3.357 .
C(24) H(45) 2.927 .
C(25) H(33) 2.888 .
C(25) H(42) 3.116 1_655
C(25) H(45) 2.822 .
C(26) H(33) 3.223 .
C(26) H(42) 3.124 1_655
C(26) H(45) 2.847 .
C(26) H(47) 3.310 .
C(27) H(3) 3.568 4_554
C(27) H(45) 2.964 .
C(27) H(47) 2.917 .
C(28) H(5) 3.205 4_554
C(28) H(44) 3.308 .
C(28) H(45) 3.029 .
C(28) H(47) 3.456 .
C(29) H(5) 3.242 4_554
C(29) H(44) 3.356 .
C(29) H(45) 3.004 .
C(31) H(4) 3.034 2_557
C(31) H(17) 3.475 3_656
C(32) H(23) 3.490 .
C(33) H(11) 3.430 1_455
C(33) H(12) 3.551 1_455
C(33) H(22) 3.539 .
C(33) H(23) 3.356 .
C(35) H(10) 3.060 1_455
C(37) H(1) 3.209 4_554
H(1) O(2) 3.390 2_547
H(1) O(7) 2.717 4_555
H(1) C(10) 2.846 4_555
H(1) C(37) 3.209 4_555
H(1) H(27) 3.268 4_555
H(1) H(44) 3.418 4_555
H(1) H(46) 2.662 4_555
H(1) H(47) 2.965 4_555
H(2) O(2) 2.559 2_547
H(2) O(4) 2.932 2_547
H(2) C(3) 3.577 2_547
H(2) C(5) 3.417 2_547
H(2) H(6) 3.389 2_547
H(2) H(26) 3.012 3_646
H(2) H(46) 3.314 4_555
H(3) O(4) 3.368 2_547
H(3) C(10) 2.912 3_546
H(3) C(27) 3.568 4_555
H(3) H(26) 2.923 4_555
H(3) H(27) 3.319 4_555
H(3) H(46) 3.409 4_555
H(3) H(47) 3.018 4_555
H(4) O(6) 3.542 4_455
H(4) C(13) 3.496 4_455
H(4) C(20) 2.964 2_457
H(4) C(21) 3.350 2_457
H(4) C(31) 3.034 2_457
H(4) H(20) 2.707 2_457
H(4) H(21) 3.376 2_457
H(4) H(31) 2.558 2_457
H(4) H(32) 2.685 2_457
H(4) H(33) 3.479 2_457
H(5) C(8) 3.516 4_555
H(5) C(11) 3.352 4_555
H(5) C(28) 3.205 4_555
H(5) C(29) 3.242 4_555
H(5) H(18) 3.137 4_555
H(5) H(20) 3.585 2_457
H(5) H(27) 2.817 4_555
H(5) H(28) 2.874 4_555
H(5) H(32) 3.147 2_457
H(6) O(6) 3.311 4_455
H(6) C(10) 3.567 4_455
H(6) C(13) 2.873 4_455
H(6) H(2) 3.389 2_447
H(6) H(27) 3.258 4_555
H(6) H(32) 3.376 2_457
H(7) S(2) 3.082 4_554
H(7) O(5) 2.752 4_554
H(7) C(1) 2.930 4_554
H(7) C(2) 2.648 4_554
H(7) C(5) 3.208 4_554
H(7) C(23) 3.470 4_554
H(7) H(15) 3.429 4_554
H(7) H(20) 2.733 3_646
H(7) H(23) 2.807 4_554
H(8) S(1) 3.520 4_554
H(8) O(1) 3.557 4_554
H(8) C(1) 3.375 4_554
H(8) C(16) 2.975 4_554
H(8) H(13) 3.077 4_554
H(8) H(14) 3.418 4_554
H(8) H(15) 2.133 4_554
H(8) H(23) 3.267 4_554
H(9) C(22) 3.215 4_554
H(9) C(23) 2.898 4_554
H(9) H(15) 3.187 4_554
H(9) H(20) 3.241 3_646
H(9) H(22) 3.236 4_554
H(9) H(23) 2.676 4_554
H(9) H(36) 3.506 3_546
H(9) H(38) 3.293 3_546
H(10) C(35) 3.060 1_655
H(10) H(35) 3.226 1_655
H(10) H(37) 3.201 1_655
H(10) H(38) 3.360 1_655
H(10) H(39) 3.357 1_655
H(10) H(42) 2.620 1_655
H(10) H(43) 2.712 1_655
H(11) S(2) 3.309 1_655
H(11) C(21) 3.138 2_557
H(11) C(33) 3.430 1_655
H(11) H(21) 2.348 2_557
H(11) H(22) 3.462 2_557
H(11) H(35) 3.575 1_655
H(11) H(37) 2.673 1_655
H(11) H(38) 3.417 1_655
H(12) O(8) 3.503 3_656
H(12) C(33) 3.551 1_655
H(12) H(21) 3.153 2_557
H(12) H(22) 3.059 2_557
H(12) H(37) 3.129 1_655
H(12) H(38) 3.089 1_655
H(12) H(39) 3.557 1_655
H(12) H(42) 3.560 1_655
H(13) C(21) 3.197 2_557
H(13) C(22) 3.527 2_557
H(13) H(8) 3.077 4_555
H(13) H(21) 2.454 2_557
H(13) H(22) 3.116 2_557
H(14) O(4) 3.095 1_655
H(14) H(8) 3.418 4_555
H(14) H(21) 3.428 2_557
H(14) H(47) 3.541 3_646
H(15) C(12) 3.014 4_555
H(15) H(7) 3.429 4_555
H(15) H(8) 2.133 4_555
H(15) H(9) 3.187 4_555
H(16) H(25) 3.118 3_646
H(16) H(32) 3.069 3_646
H(16) H(33) 3.500 3_646
H(17) C(31) 3.475 3_646
H(17) H(29) 3.124 3_646
H(17) H(32) 2.702 3_646
H(17) H(48) 3.279 3_646
H(18) H(5) 3.137 4_554
H(18) H(32) 3.054 3_646
H(19) O(8) 2.493 3_656
H(19) H(22) 2.925 2_557
H(20) O(5) 2.725 2_557
H(20) O(8) 2.814 3_656
H(20) C(5) 3.370 2_557
H(20) C(6) 3.165 2_557
H(20) C(11) 3.486 3_656
H(20) C(12) 3.337 3_656
H(20) H(4) 2.707 2_557
H(20) H(5) 3.585 2_557
H(20) H(7) 2.733 3_656
H(20) H(9) 3.241 3_656
H(20) H(22) 3.138 2_557
H(20) H(23) 3.516 2_557
H(21) C(15) 3.127 2_457
H(21) C(16) 3.280 2_457
H(21) H(4) 3.376 2_557
H(21) H(11) 2.348 2_457
H(21) H(12) 3.153 2_457
H(21) H(13) 2.454 2_457
H(21) H(14) 3.428 2_457
H(21) H(37) 3.040 2_557
H(22) C(19) 2.984 2_457
H(22) C(20) 3.108 2_457
H(22) C(33) 3.539 .
H(22) H(9) 3.236 4_555
H(22) H(11) 3.462 2_457
H(22) H(12) 3.059 2_457
H(22) H(13) 3.116 2_457
H(22) H(19) 2.925 2_457
H(22) H(20) 3.138 2_457
H(22) H(36) 2.814 .
H(22) H(37) 3.401 .
H(23) C(12) 3.078 4_555
H(23) C(32) 3.490 .
H(23) C(33) 3.356 .
H(23) H(7) 2.807 4_555
H(23) H(8) 3.267 4_555
H(23) H(9) 2.676 4_555
H(23) H(20) 3.516 2_457
H(23) H(34) 2.895 .
H(23) H(36) 3.090 .
H(23) H(37) 3.058 .
H(24) S(4) 3.574 3_656
H(24) O(8) 3.451 3_656
H(24) H(33) 2.781 .
H(24) H(42) 3.257 1_655
H(24) H(45) 3.321 .
H(25) S(1) 2.831 3_656
H(25) S(4) 3.165 3_656
H(25) H(16) 3.118 3_656
H(25) H(33) 3.345 .
H(25) H(42) 3.258 1_655
H(25) H(45) 3.363 .
H(25) H(47) 3.476 .
H(26) O(2) 3.056 4_554
H(26) O(3) 3.146 3_656
H(26) C(4) 3.541 3_656
H(26) H(2) 3.012 3_656
H(26) H(3) 2.923 4_554
H(26) H(45) 3.534 .
H(26) H(47) 2.830 .
H(27) O(2) 2.511 4_554
H(27) O(5) 3.339 4_554
H(27) C(3) 3.371 4_554
H(27) C(6) 3.287 4_554
H(27) H(1) 3.268 4_554
H(27) H(3) 3.319 4_554
H(27) H(5) 2.817 4_554
H(27) H(6) 3.258 4_554
H(27) H(44) 3.511 .
H(28) H(5) 2.874 4_554
H(28) H(44) 3.589 .
H(28) H(45) 3.586 .
H(29) S(3) 3.091 3_556
H(29) O(6) 3.451 3_556
H(29) C(7) 3.252 3_556
H(29) C(8) 3.599 3_556
H(29) H(17) 3.124 3_656
H(30) O(6) 2.673 3_556
H(30) O(8) 3.536 3_556
H(30) C(7) 2.972 3_556
H(30) C(8) 3.012 3_556
H(30) C(9) 3.237 3_556
H(30) C(11) 3.250 3_556
H(31) O(6) 3.198 3_556
H(31) C(6) 3.448 2_557
H(31) C(20) 3.539 .
H(31) C(21) 3.543 .
H(31) H(4) 2.558 2_557
H(32) O(6) 3.094 3_556
H(32) C(6) 3.236 2_557
H(32) C(17) 3.114 3_656
H(32) H(4) 2.685 2_557
H(32) H(5) 3.147 2_557
H(32) H(6) 3.376 2_557
H(32) H(16) 3.069 3_656
H(32) H(17) 2.702 3_656
H(32) H(18) 3.054 3_656
H(33) C(24) 3.526 .
H(33) C(25) 2.888 .
H(33) C(26) 3.223 .
H(33) H(4) 3.479 2_557
H(33) H(16) 3.500 3_656
H(33) H(24) 2.781 .
H(33) H(25) 3.345 .
H(34) Si(1) 3.481 .
H(34) O(1) 3.362 .
H(34) C(18) 3.173 .
H(34) C(23) 2.986 .
H(34) C(24) 3.357 .
H(34) H(23) 2.895 .
H(35) S(3) 2.726 .
H(35) H(10) 3.226 1_455
H(35) H(11) 3.575 1_455
H(36) C(22) 2.934 .
H(36) C(23) 3.093 .
H(36) H(9) 3.506 3_556
H(36) H(22) 2.814 .
H(36) H(23) 3.090 .
H(37) C(15) 3.171 1_455
H(37) C(21) 3.193 2_457
H(37) C(23) 3.518 .
H(37) H(10) 3.201 1_455
H(37) H(11) 2.673 1_455
H(37) H(12) 3.129 1_455
H(37) H(21) 3.040 2_457
H(37) H(22) 3.401 .
H(37) H(23) 3.058 .
H(38) O(8) 2.717 3_556
H(38) C(11) 3.256 3_556
H(38) C(15) 3.479 1_455
H(38) H(9) 3.293 3_556
H(38) H(10) 3.360 1_455
H(38) H(11) 3.417 1_455
H(38) H(12) 3.089 1_455
H(39) S(4) 2.997 3_556
H(39) O(8) 3.030 3_556
H(39) C(8) 3.300 3_556
H(39) C(11) 3.429 3_556
H(39) H(10) 3.357 1_455
H(39) H(12) 3.557 1_455
H(40) W(1) 3.458 3_556
H(40) S(1) 2.936 3_556
H(40) S(4) 3.021 3_556
H(40) C(1) 3.577 3_556
H(41) S(1) 3.564 3_556
H(41) O(7) 2.981 .
H(41) C(10) 3.151 .
H(42) C(15) 3.488 1_455
H(42) C(25) 3.116 1_455
H(42) C(26) 3.124 1_455
H(42) H(10) 2.620 1_455
H(42) H(12) 3.560 1_455
H(42) H(24) 3.257 1_455
H(42) H(25) 3.258 1_455
H(43) S(3) 2.988 .
H(43) O(7) 3.112 .
H(43) C(9) 3.455 .
H(43) H(10) 2.712 1_455
H(44) S(3) 3.469 .
H(44) O(7) 2.954 .
H(44) C(28) 3.308 .
H(44) C(29) 3.356 .
H(44) H(1) 3.418 4_554
H(44) H(27) 3.511 .
H(44) H(28) 3.589 .
H(45) C(24) 2.927 .
H(45) C(25) 2.822 .
H(45) C(26) 2.847 .
H(45) C(27) 2.964 .
H(45) C(28) 3.029 .
H(45) C(29) 3.004 .
H(45) H(24) 3.321 .
H(45) H(25) 3.363 .
H(45) H(26) 3.534 .
H(45) H(28) 3.586 .
H(46) O(4) 3.290 3_556
H(46) C(1) 3.291 3_556
H(46) C(2) 3.282 3_556
H(46) C(3) 3.567 3_556
H(46) C(4) 3.292 4_554
H(46) H(1) 2.662 4_554
H(46) H(2) 3.314 4_554
H(46) H(3) 3.409 4_554
H(47) O(4) 3.286 3_556
H(47) C(4) 3.367 4_554
H(47) C(26) 3.310 .
H(47) C(27) 2.917 .
H(47) C(28) 3.456 .
H(47) H(1) 2.965 4_554
H(47) H(3) 3.018 4_554
H(47) H(14) 3.541 3_656
H(47) H(25) 3.476 .
H(47) H(26) 2.830 .
H(48) S(2) 3.354 3_556
H(48) O(4) 3.497 3_556
H(48) C(2) 3.425 3_556
H(48) H(17) 3.279 3_656

loop_
_geom_torsion_atom_site_label_1
_geom_torsion_atom_site_label_2
_geom_torsion_atom_site_label_3
_geom_torsion_atom_site_label_4
_geom_torsion
S(1) W(1) S(2) C(2) 7.30(13)
S(2) W(1) S(1) C(1) -7.72(12)
S(1) W(1) S(3) C(7) -80.43(13)
S(3) W(1) S(1) C(1) -78.59(13)
S(1) W(1) S(4) C(8) 148.62(12)
S(4) W(1) S(1) C(1) -150.50(12)
S(1) W(1) O(1) Si(1) 105.9(6)
O(1) W(1) S(1) C(1) 101.58(15)
S(2) W(1) S(3) C(7) -151.31(13)
S(3) W(1) S(2) C(2) 149.07(13)
S(2) W(1) S(4) C(8) 77.59(13)
S(4) W(1) S(2) C(2) 78.51(14)
S(2) W(1) O(1) Si(1) -164.2(5)
O(1) W(1) S(2) C(2) -101.32(16)
S(3) W(1) S(4) C(8) 7.10(12)
S(4) W(1) S(3) C(7) -8.39(12)
S(3) W(1) O(1) Si(1) -74.0(6)
O(1) W(1) S(3) C(7) 99.41(15)
S(4) W(1) O(1) Si(1) 15.9(6)
O(1) W(1) S(4) C(8) -102.58(14)
W(1) S(1) C(1) C(2) 7.3(3)
W(1) S(1) C(1) C(3) -178.5(2)
W(1) S(2) C(2) C(1) -5.7(3)
W(1) S(2) C(2) C(5) 176.7(2)
W(1) S(3) C(7) C(8) 9.0(3)
W(1) S(3) C(7) C(9) -179.7(3)
W(1) S(4) C(8) C(7) -4.3(3)
W(1) S(4) C(8) C(11) -175.2(2)
O(1) Si(1) C(14) C(15) -177.8(2)
O(1) Si(1) C(14) C(16) -57.2(3)
O(1) Si(1) C(14) C(17) 64.0(3)
C(14) Si(1) O(1) W(1) -77.2(6)
O(1) Si(1) C(18) C(19) -179.6(3)
O(1) Si(1) C(18) C(23) -0.5(3)
C(18) Si(1) O(1) W(1) 160.8(6)
O(1) Si(1) C(24) C(25) 151.1(3)
O(1) Si(1) C(24) C(29) -32.0(3)
C(24) Si(1) O(1) W(1) 42.2(6)
C(14) Si(1) C(18) C(19) 63.1(3)
C(14) Si(1) C(18) C(23) -117.8(3)
C(18) Si(1) C(14) C(15) -61.9(3)
C(18) Si(1) C(14) C(16) 58.6(3)
C(18) Si(1) C(14) C(17) 179.9(2)
C(14) Si(1) C(24) C(25) -91.8(3)
C(14) Si(1) C(24) C(29) 85.1(3)
C(24) Si(1) C(14) C(15) 65.1(3)
C(24) Si(1) C(14) C(16) -174.4(2)
C(24) Si(1) C(14) C(17) -53.1(3)
C(18) Si(1) C(24) C(25) 36.8(3)
C(18) Si(1) C(24) C(29) -146.3(3)
C(24) Si(1) C(18) C(19) -63.6(3)
C(24) Si(1) C(18) C(23) 115.5(3)
C(4) O(3) C(3) O(2) 0.5(5)
C(4) O(3) C(3) C(1) -179.4(3)
C(6) O(5) C(5) O(4) 2.6(7)
C(6) O(5) C(5) C(2) -179.4(3)
C(9) O(6) C(13) C(10) -22.9(9)
C(13) O(6) C(9) O(7) 15.3(9)
C(13) O(6) C(9) C(7) -163.2(7)
C(9) O(7) C(10) C(13) -14.5(8)
C(10) O(7) C(9) O(6) -0.4(8)
C(10) O(7) C(9) C(7) 178.1(5)
C(12) O(9) C(11) O(8) 7.9(6)
C(12) O(9) C(11) C(8) -167.8(3)
C(30) N(1) C(32) C(33) 53.2(5)
C(32) N(1) C(30) C(31) 60.6(5)
C(30) N(1) C(34) C(35) 173.0(4)
C(34) N(1) C(30) C(31) -179.2(4)
C(30) N(1) C(36) C(37) -59.7(5)
C(36) N(1) C(30) C(31) -59.1(5)
C(32) N(1) C(34) C(35) -66.3(5)
C(34) N(1) C(32) C(33) -64.9(4)
C(32) N(1) C(36) C(37) 178.6(3)
C(36) N(1) C(32) C(33) 174.9(3)
C(34) N(1) C(36) C(37) 58.2(4)
C(36) N(1) C(34) C(35) 52.5(5)
S(1) C(1) C(2) S(2) -1.0(4)
S(1) C(1) C(2) C(5) 176.4(3)
S(1) C(1) C(3) O(2) -162.2(3)
S(1) C(1) C(3) O(3) 17.7(4)
C(2) C(1) C(3) O(2) 11.9(5)
C(2) C(1) C(3) O(3) -168.2(3)
C(3) C(1) C(2) S(2) -175.1(2)
C(3) C(1) C(2) C(5) 2.3(6)
S(2) C(2) C(5) O(4) 71.6(5)
S(2) C(2) C(5) O(5) -106.6(3)
C(1) C(2) C(5) O(4) -105.9(5)
C(1) C(2) C(5) O(5) 75.9(5)
S(3) C(7) C(8) S(4) -3.2(4)
S(3) C(7) C(8) C(11) 166.9(2)
S(3) C(7) C(9) O(6) -99.3(5)
S(3) C(7) C(9) O(7) 82.1(5)
C(8) C(7) C(9) O(6) 71.4(7)
C(8) C(7) C(9) O(7) -107.1(5)
C(9) C(7) C(8) S(4) -173.5(3)
C(9) C(7) C(8) C(11) -3.4(6)
S(4) C(8) C(11) O(8) 22.7(5)
S(4) C(8) C(11) O(9) -161.6(2)
C(7) C(8) C(11) O(8) -147.8(4)
C(7) C(8) C(11) O(9) 27.9(5)
O(7) C(10) C(13) O(6) 21.2(9)
Si(1) C(18) C(19) C(20) 178.4(3)
Si(1) C(18) C(23) C(22) -178.0(3)
C(19) C(18) C(23) C(22) 1.1(5)
C(23) C(18) C(19) C(20) -0.8(5)
C(18) C(19) C(20) C(21) -0.1(4)
C(19) C(20) C(21) C(22) 0.6(6)
C(20) C(21) C(22) C(23) -0.3(6)
C(21) C(22) C(23) C(18) -0.6(6)
Si(1) C(24) C(25) C(26) 176.1(3)
Si(1) C(24) C(29) C(28) -176.6(3)
C(25) C(24) C(29) C(28) 0.6(6)
C(29) C(24) C(25) C(26) -1.0(6)
C(24) C(25) C(26) C(27) 0.6(6)
C(25) C(26) C(27) C(28) 0.2(5)
C(26) C(27) C(28) C(29) -0.7(7)
C(27) C(28) C(29) C(24) 0.3(5)
